data_4117625
loop_
_publ_author_name
'Hsien-Chun Lo'
'Ruth Entwistle'
'Chun-Jun Guo'
'Manmeet Ahuja'
'Edyta Szewczyk'
'Jui-Hsiang Hung'
'Yi-Ming Chiang'
'Berl R. Oakley'
'Clay C. C. Wang'

_publ_section_title
;
 Two Separate Gene Clusters Encode the Biosynthetic Pathway for the
 Meroterpenoids Austinol and Dehydroaustinol in Aspergillus nidulans
;
_journal_name_full 'Journal of the American Chemical Society'
_journal_page_first 4709
_journal_page_last 4720
_journal_paper_doi 10.1021/ja209809t
_journal_volume 134
_journal_year 2012
_chemical_absolute_configuration unk
_chemical_formula_moiety 'C25 H30 O6'
_chemical_formula_sum 'C25 H30 O6'
_chemical_formula_weight 426.49
_chemical_name_systematic
;

 ?

;
_space_group_IT_number 5
_symmetry_cell_setting monoclinic
_symmetry_space_group_name_Hall 'I 2y'
_symmetry_space_group_name_H-M 'I 1 2 1'
_atom_sites_solution_hydrogens difmap
_atom_sites_solution_primary direct
_atom_sites_solution_secondary difmap
_audit_creation_method SHELXL-97
_cell_angle_alpha 90.00
_cell_angle_beta 95.180(3)
_cell_angle_gamma 90.00
_cell_formula_units_Z 4
_cell_length_a 16.9929(9)
_cell_length_b 7.3879(4)
_cell_length_c 17.1390(9)
_cell_measurement_reflns_used 9876
_cell_measurement_temperature 100(2)
_cell_measurement_theta_max 31.82
_cell_measurement_theta_min 2.39
_cell_volume 2142.9(2)
_computing_cell_refinement 'Bruker SAINT-Plus v7.66A'
_computing_data_collection 'Bruker APEX2 v2009.7-0'
_computing_data_reduction 'Bruker SAINT-Plus v7.66A'
_computing_molecular_graphics 'Bruker XP v5.1'
_computing_publication_material 'Bruker XCIF 2008'
_computing_structure_refinement 'SHELXL-97 (Sheldrick, 2008)'
_computing_structure_solution 'SHELXS-97 (Sheldrick, 2008)'
_diffrn_ambient_temperature 100(2)
_diffrn_measured_fraction_theta_full 0.999
_diffrn_measured_fraction_theta_max 0.999
_diffrn_measurement_device_type 'Bruker KAPPA APEX II'
_diffrn_measurement_method '\w scans; 12 settings'
_diffrn_radiation_monochromator graphite
_diffrn_radiation_source 'fine-focus sealed tube'
_diffrn_radiation_type MoK\a
_diffrn_radiation_wavelength 0.71073
_diffrn_reflns_av_R_equivalents 0.0359
_diffrn_reflns_av_sigmaI/netI 0.0315
_diffrn_reflns_limit_h_max 25
_diffrn_reflns_limit_h_min -25
_diffrn_reflns_limit_k_max 10
_diffrn_reflns_limit_k_min -10
_diffrn_reflns_limit_l_max 25
_diffrn_reflns_limit_l_min -25
_diffrn_reflns_number 30291
_diffrn_reflns_theta_full 31.83
_diffrn_reflns_theta_max 31.83
_diffrn_reflns_theta_min 2.39
_exptl_absorpt_coefficient_mu 0.094
_exptl_absorpt_correction_T_max 0.9824
_exptl_absorpt_correction_T_min 0.9806
_exptl_absorpt_correction_type none
_exptl_crystal_colour Colorless
_exptl_crystal_density_diffrn 1.322
_exptl_crystal_description Block
_exptl_crystal_F_000 912
_exptl_crystal_size_max 0.21
_exptl_crystal_size_mid 0.21
_exptl_crystal_size_min 0.19
_refine_diff_density_max 0.284
_refine_diff_density_min -0.217
_refine_diff_density_rms 0.043
_refine_ls_abs_structure_details 'Flack H D (1983), Acta Cryst. A39, 876-881'
_refine_ls_abs_structure_Flack 0.2(5)
_refine_ls_extinction_method none
_refine_ls_goodness_of_fit_ref 1.977
_refine_ls_hydrogen_treatment Unrestrained
_refine_ls_matrix_type 'Full matrix'
_refine_ls_number_parameters 400
_refine_ls_number_reflns 7321
_refine_ls_number_restraints 1
_refine_ls_restrained_S_all 1.977
_refine_ls_R_factor_all 0.0407
_refine_ls_R_factor_gt 0.0361
_refine_ls_shift/su_max 0.000
_refine_ls_shift/su_mean 0.000
_refine_ls_structure_factor_coef Fsqd
_refine_ls_weighting_details w=1/s^2^(Fo^2^)
_refine_ls_weighting_scheme sigma
_refine_ls_wR_factor_gt 0.0561
_refine_ls_wR_factor_ref 0.0565
_reflns_number_gt 6673
_reflns_number_total 7321
_reflns_threshold_expression >2sigma(I)
_cod_data_source_file ja209809t_si_002.cif
_cod_data_source_block cjg01
_cod_depositor_comments
;
The following automatic conversions were performed:

'_atom_sites_solution_primary' value 'direct methods' was changed to
'direct'.

'_atom_sites_solution_secondary' value 'Difference Fourier map' was
changed to 'difmap'.

'_atom_sites_solution_hydrogens' value 'Difference Fourier map' was
changed to 'difmap'.

Automatic conversion script
Id: cif_fix_values 6452 2018-10-05 10:23:21Z andrius 
;
_cod_database_code 4117625

loop_
_symmetry_equiv_pos_as_xyz
'x, y, z'
'-x, y, -z'
'x+1/2, y+1/2, z+1/2'
'-x+1/2, y+1/2, -z+1/2'

loop_
_atom_site_label
_atom_site_type_symbol
_atom_site_fract_x
_atom_site_fract_y
_atom_site_fract_z
_atom_site_U_iso_or_equiv
_atom_site_adp_type
_atom_site_occupancy
_atom_site_symmetry_multiplicity
_atom_site_calc_flag
O1 O 0.31807(4) 0.01814(11) 0.46165(4) 0.01772(17) Uani 1 1 d
O2 O 0.31665(5) -0.26418(11) 0.50302(5) 0.0281(2) Uani 1 1 d
O3 O -0.08141(5) 0.63957(12) 0.36019(5) 0.0308(2) Uani 1 1 d
O4 O -0.15317(5) 0.39299(14) 0.32898(5) 0.0278(2) Uani 1 1 d
O5 O -0.02798(5) 0.07774(14) 0.37375(5) 0.02410(19) Uani 1 1 d
O6 O -0.02401(6) -0.07418(12) 0.22309(5) 0.0343(2) Uani 1 1 d
C1 C 0.28139(6) -0.12224(17) 0.49322(6) 0.0189(2) Uani 1 1 d
C2 C 0.19827(7) -0.09884(17) 0.50849(6) 0.0195(2) Uani 1 1 d
C3 C 0.15668(6) 0.04219(16) 0.48035(6) 0.0178(2) Uani 1 1 d
C4 C 0.19161(6) 0.19512(15) 0.43685(6) 0.0137(2) Uani 1 1 d
C5 C 0.28292(6) 0.20161(15) 0.46101(6) 0.0149(2) Uani 1 1 d
C6 C 0.30332(7) 0.27707(17) 0.54352(7) 0.0204(2) Uani 1 1 d
C7 C 0.32836(7) 0.30562(19) 0.40361(7) 0.0209(2) Uani 1 1 d
C8 C 0.17084(6) 0.16228(15) 0.34813(6) 0.0138(2) Uani 1 1 d
C9 C 0.11714(6) 0.26182(15) 0.30504(6) 0.0134(2) Uani 1 1 d
C10 C 0.06657(6) 0.40949(15) 0.33749(6) 0.0147(2) Uani 1 1 d
C11 C 0.07121(6) 0.40237(18) 0.42707(6) 0.0187(2) Uani 1 1 d
C12 C 0.15606(7) 0.37600(17) 0.46186(6) 0.0184(2) Uani 1 1 d
C13 C 0.21101(7) 0.00421(18) 0.31145(7) 0.0200(2) Uani 1 1 d
C14 C 0.09491(8) 0.59665(17) 0.31200(8) 0.0212(2) Uani 1 1 d
C15 C 0.10259(6) 0.23454(18) 0.21666(6) 0.0165(2) Uani 1 1 d
C16 C 0.01378(6) 0.22887(15) 0.18463(6) 0.0149(2) Uani 1 1 d
C17 C -0.02410(6) 0.39780(15) 0.21265(6) 0.0146(2) Uani 1 1 d
C18 C -0.02052(6) 0.37510(16) 0.30185(6) 0.0147(2) Uani 1 1 d
C19 C 0.00494(8) 0.1928(2) 0.09696(7) 0.0233(3) Uani 1 1 d
C20 C -0.05515(7) 0.53219(17) 0.16986(7) 0.0217(3) Uani 1 1 d
C21 C -0.02251(7) 0.08729(17) 0.23338(6) 0.0194(2) Uani 1 1 d
C22 C -0.05224(6) 0.17855(16) 0.30510(6) 0.0182(2) Uani 1 1 d
C23 C -0.14339(6) 0.20926(19) 0.30052(7) 0.0247(3) Uani 1 1 d
C24 C -0.08441(7) 0.48815(18) 0.33438(7) 0.0224(3) Uani 1 1 d
C25 C -0.19165(8) 0.1836(2) 0.22293(8) 0.0318(3) Uani 1 1 d
H5 H -0.0329(10) -0.033(3) 0.3632(10) 0.064(6) Uiso 1 1 d
H2 H 0.1771(6) -0.1928(17) 0.5358(6) 0.015(3) Uiso 1 1 d
H3 H 0.1022(7) 0.0512(17) 0.4872(6) 0.021(3) Uiso 1 1 d
H6A H 0.2764(7) 0.212(2) 0.5841(8) 0.037(4) Uiso 1 1 d
H6B H 0.2944(7) 0.407(2) 0.5466(7) 0.023(3) Uiso 1 1 d
H6C H 0.3609(8) 0.2669(17) 0.5562(7) 0.026(3) Uiso 1 1 d
H7A H 0.3838(8) 0.2973(19) 0.4187(7) 0.032(4) Uiso 1 1 d
H7B H 0.3133(8) 0.431(2) 0.4044(8) 0.037(4) Uiso 1 1 d
H7C H 0.3180(7) 0.2653(17) 0.3503(7) 0.022(3) Uiso 1 1 d
H11A H 0.0517(6) 0.5118(17) 0.4479(7) 0.016(3) Uiso 1 1 d
H11B H 0.0351(7) 0.2979(17) 0.4431(7) 0.021(3) Uiso 1 1 d
H12A H 0.1575(7) 0.3796(19) 0.5164(7) 0.027(3) Uiso 1 1 d
H12B H 0.1912(6) 0.4740(16) 0.4469(6) 0.014(3) Uiso 1 1 d
H13A H 0.1742(7) -0.0731(18) 0.2800(7) 0.026(3) Uiso 1 1 d
H13B H 0.2363(8) -0.077(2) 0.3496(8) 0.037(4) Uiso 1 1 d
H13C H 0.2513(8) 0.041(2) 0.2749(8) 0.046(4) Uiso 1 1 d
H14A H 0.0589(8) 0.692(2) 0.3300(8) 0.038(4) Uiso 1 1 d
H14B H 0.0988(7) 0.6059(17) 0.2562(7) 0.024(3) Uiso 1 1 d
H14C H 0.1473(7) 0.6178(17) 0.3380(7) 0.027(4) Uiso 1 1 d
H15A H 0.1265(7) 0.3307(16) 0.1888(6) 0.016(3) Uiso 1 1 d
H15B H 0.1260(6) 0.1255(16) 0.2013(7) 0.014(3) Uiso 1 1 d
H19A H -0.0497(7) 0.2013(17) 0.0761(6) 0.021(3) Uiso 1 1 d
H19B H 0.0238(7) 0.0705(19) 0.0877(7) 0.033(4) Uiso 1 1 d
H19C H 0.0368(8) 0.275(2) 0.0704(8) 0.035(4) Uiso 1 1 d
H20A H -0.0563(6) 0.5338(17) 0.1138(7) 0.019(3) Uiso 1 1 d
H20B H -0.0757(7) 0.6364(17) 0.1919(7) 0.021(3) Uiso 1 1 d
H23 H -0.1647(7) 0.1358(17) 0.3427(7) 0.029(4) Uiso 1 1 d
H25A H -0.2467(8) 0.2145(18) 0.2274(7) 0.032(4) Uiso 1 1 d
H25B H -0.1870(7) 0.053(2) 0.2058(8) 0.039(4) Uiso 1 1 d
H25C H -0.1740(8) 0.2584(19) 0.1805(8) 0.036(4) Uiso 1 1 d

loop_
_atom_site_aniso_label
_atom_site_aniso_U_11
_atom_site_aniso_U_22
_atom_site_aniso_U_33
_atom_site_aniso_U_23
_atom_site_aniso_U_13
_atom_site_aniso_U_12
O1 0.0134(4) 0.0161(4) 0.0235(4) 0.0028(3) 0.0008(3) 0.0035(3)
O2 0.0250(4) 0.0187(5) 0.0396(5) 0.0053(4) -0.0032(4) 0.0046(4)
O3 0.0285(5) 0.0350(6) 0.0280(5) -0.0106(4) -0.0032(4) 0.0168(4)
O4 0.0138(4) 0.0445(6) 0.0253(4) -0.0023(4) 0.0029(3) 0.0080(4)
O5 0.0233(4) 0.0286(5) 0.0203(4) 0.0103(4) 0.0016(3) -0.0005(4)
O6 0.0431(6) 0.0173(5) 0.0423(6) -0.0011(4) 0.0036(5) -0.0021(4)
C1 0.0185(5) 0.0183(6) 0.0188(5) 0.0016(5) -0.0034(4) -0.0009(5)
C2 0.0196(5) 0.0206(6) 0.0183(5) 0.0050(5) 0.0017(4) -0.0036(5)
C3 0.0137(5) 0.0252(7) 0.0148(5) 0.0010(5) 0.0030(4) -0.0011(5)
C4 0.0129(5) 0.0158(6) 0.0124(5) 0.0017(4) 0.0002(4) 0.0029(4)
C5 0.0133(5) 0.0127(6) 0.0185(5) 0.0015(4) -0.0005(4) 0.0012(4)
C6 0.0200(6) 0.0205(7) 0.0195(6) 0.0010(5) -0.0045(5) 0.0020(5)
C7 0.0176(6) 0.0221(7) 0.0228(6) 0.0048(5) 0.0010(5) -0.0024(5)
C8 0.0119(5) 0.0151(5) 0.0145(5) -0.0001(4) 0.0030(4) -0.0003(4)
C9 0.0122(5) 0.0162(6) 0.0121(5) -0.0011(4) 0.0025(4) -0.0007(4)
C10 0.0141(5) 0.0168(6) 0.0128(5) -0.0004(4) -0.0009(4) 0.0034(4)
C11 0.0182(5) 0.0251(7) 0.0127(5) -0.0032(5) 0.0006(4) 0.0087(5)
C12 0.0201(6) 0.0227(6) 0.0118(5) -0.0030(5) -0.0022(4) 0.0066(5)
C13 0.0192(6) 0.0218(6) 0.0185(6) -0.0024(5) -0.0003(5) 0.0069(5)
C14 0.0218(6) 0.0186(6) 0.0220(6) 0.0004(5) -0.0044(5) 0.0005(5)
C15 0.0139(5) 0.0231(6) 0.0128(5) 0.0001(5) 0.0017(4) 0.0032(5)
C16 0.0135(5) 0.0186(6) 0.0124(5) -0.0001(4) -0.0008(4) 0.0023(4)
C17 0.0132(5) 0.0157(6) 0.0146(5) 0.0001(5) -0.0001(4) -0.0013(4)
C18 0.0131(5) 0.0176(6) 0.0135(5) 0.0005(4) 0.0011(4) 0.0050(4)
C19 0.0206(6) 0.0344(8) 0.0141(5) -0.0033(5) -0.0020(5) 0.0057(6)
C20 0.0252(6) 0.0189(6) 0.0201(6) 0.0007(5) -0.0030(5) 0.0016(5)
C21 0.0151(5) 0.0209(6) 0.0213(6) 0.0027(5) -0.0025(4) 0.0014(5)
C22 0.0146(5) 0.0240(6) 0.0159(5) 0.0057(5) 0.0014(4) 0.0002(5)
C23 0.0152(5) 0.0342(7) 0.0252(6) 0.0047(6) 0.0039(5) -0.0012(5)
C24 0.0166(6) 0.0351(8) 0.0149(5) 0.0004(5) -0.0013(4) 0.0103(5)
C25 0.0172(6) 0.0438(9) 0.0337(7) 0.0016(7) -0.0023(5) -0.0035(6)

loop_
_atom_type_symbol
_atom_type_description
_atom_type_scat_dispersion_real
_atom_type_scat_dispersion_imag
_atom_type_scat_source
C C 0.0033 0.0016 'International Tables Vol C Tables 4.2.6.8 and 6.1.1.4'
H H 0.0000 0.0000 'International Tables Vol C Tables 4.2.6.8 and 6.1.1.4'
O O 0.0106 0.0060 'International Tables Vol C Tables 4.2.6.8 and 6.1.1.4'

loop_
_geom_angle_atom_site_label_1
_geom_angle_atom_site_label_2
_geom_angle_atom_site_label_3
_geom_angle
C1 O1 C5 120.41(8)
C24 O4 C23 112.42(8)
C22 O5 H5 108.5(12)
O2 C1 O1 118.72(10)
O2 C1 C2 123.24(11)
O1 C1 C2 117.88(10)
C3 C2 C1 121.15(11)
C3 C2 H2 123.6(7)
C1 C2 H2 115.1(7)
C2 C3 C4 123.32(10)
C2 C3 H3 120.4(8)
C4 C3 H3 116.3(8)
C3 C4 C12 109.32(8)
C3 C4 C8 107.68(9)
C12 C4 C8 110.37(9)
C3 C4 C5 108.47(8)
C12 C4 C5 107.61(9)
C8 C4 C5 113.32(8)
O1 C5 C7 103.90(8)
O1 C5 C6 105.60(9)
C7 C5 C6 109.23(10)
O1 C5 C4 111.25(8)
C7 C5 C4 113.21(9)
C6 C5 C4 113.00(9)
C5 C6 H6A 113.1(8)
C5 C6 H6B 112.7(7)
H6A C6 H6B 110.8(11)
C5 C6 H6C 108.2(7)
H6A C6 H6C 108.7(10)
H6B C6 H6C 102.7(10)
C5 C7 H7A 109.9(8)
C5 C7 H7B 109.1(8)
H7A C7 H7B 108.5(11)
C5 C7 H7C 113.6(7)
H7A C7 H7C 109.2(10)
H7B C7 H7C 106.6(11)
C9 C8 C13 120.21(9)
C9 C8 C4 122.57(9)
C13 C8 C4 117.14(9)
C8 C9 C10 124.73(9)
C8 C9 C15 121.04(9)
C10 C9 C15 114.24(9)
C9 C10 C11 111.19(9)
C9 C10 C14 109.76(9)
C11 C10 C14 109.03(10)
C9 C10 C18 106.55(9)
C11 C10 C18 110.24(8)
C14 C10 C18 110.05(9)
C12 C11 C10 111.00(9)
C12 C11 H11A 108.1(7)
C10 C11 H11A 110.9(7)
C12 C11 H11B 111.3(7)
C10 C11 H11B 108.2(6)
H11A C11 H11B 107.3(9)
C11 C12 C4 112.50(10)
C11 C12 H12A 109.0(7)
C4 C12 H12A 109.1(8)
C11 C12 H12B 112.2(7)
C4 C12 H12B 107.6(6)
H12A C12 H12B 106.1(11)
C8 C13 H13A 113.0(7)
C8 C13 H13B 112.8(8)
H13A C13 H13B 103.8(11)
C8 C13 H13C 114.2(9)
H13A C13 H13C 104.5(10)
H13B C13 H13C 107.7(11)
C10 C14 H14A 109.1(8)
C10 C14 H14B 113.3(8)
H14A C14 H14B 110.8(11)
C10 C14 H14C 108.2(7)
H14A C14 H14C 107.8(11)
H14B C14 H14C 107.5(10)
C9 C15 C16 114.71(9)
C9 C15 H15A 110.9(7)
C16 C15 H15A 106.4(7)
C9 C15 H15B 110.8(7)
C16 C15 H15B 107.2(7)
H15A C15 H15B 106.4(8)
C17 C16 C21 101.00(8)
C17 C16 C19 117.03(10)
C21 C16 C19 114.72(10)
C17 C16 C15 107.10(9)
C21 C16 C15 104.78(9)
C19 C16 C15 111.04(9)
C20 C17 C16 127.59(10)
C20 C17 C18 128.01(11)
C16 C17 C18 104.37(9)
C24 C18 C17 109.95(9)
C24 C18 C22 103.88(9)
C17 C18 C22 98.94(9)
C24 C18 C10 116.69(9)
C17 C18 C10 108.74(8)
C22 C18 C10 117.11(9)
C16 C19 H19A 111.1(6)
C16 C19 H19B 108.5(8)
H19A C19 H19B 108.6(10)
C16 C19 H19C 110.5(8)
H19A C19 H19C 110.6(11)
H19B C19 H19C 107.4(11)
C17 C20 H20A 122.6(8)
C17 C20 H20B 122.7(7)
H20A C20 H20B 114.7(10)
O6 C21 C16 127.63(11)
O6 C21 C22 123.38(11)
C16 C21 C22 108.78(10)
O5 C22 C21 110.03(10)
O5 C22 C18 116.37(9)
C21 C22 C18 104.06(8)
O5 C22 C23 109.28(8)
C21 C22 C23 115.00(9)
C18 C22 C23 102.04(9)
O4 C23 C25 110.03(11)
O4 C23 C22 105.15(9)
C25 C23 C22 118.94(10)
O4 C23 H23 101.8(7)
C25 C23 H23 111.5(7)
C22 C23 H23 107.9(7)
O3 C24 O4 120.93(11)
O3 C24 C18 129.80(12)
O4 C24 C18 109.25(10)
C23 C25 H25A 110.6(8)
C23 C25 H25B 108.9(8)
H25A C25 H25B 110.3(11)
C23 C25 H25C 113.8(8)
H25A C25 H25C 106.6(11)
H25B C25 H25C 106.5(11)

loop_
_geom_bond_atom_site_label_1
_geom_bond_atom_site_label_2
_geom_bond_distance
O1 C1 1.3483(14)
O1 C5 1.4809(13)
O2 C1 1.2119(14)
O3 C24 1.2023(15)
O4 C24 1.3595(14)
O4 C23 1.4569(16)
O5 C22 1.4218(13)
O5 H5 0.841(19)
O6 C21 1.2058(15)
C1 C2 1.4697(15)
C2 C3 1.3251(16)
C2 H2 0.928(11)
C3 C4 1.5048(15)
C3 H3 0.946(11)
C4 C12 1.5430(16)
C4 C8 1.5488(14)
C4 C5 1.5702(14)
C5 C7 1.5138(16)
C5 C6 1.5305(16)
C6 H6A 0.989(14)
C6 H6B 0.977(14)
C6 H6C 0.985(13)
C7 H7A 0.955(14)
C7 H7B 0.959(15)
C7 H7C 0.962(12)
C8 C9 1.3406(14)
C8 C13 1.5174(15)
C9 C10 1.5245(15)
C9 C15 1.5260(15)
C10 C11 1.5310(14)
C10 C14 1.5404(17)
C10 C18 1.5700(14)
C11 C12 1.5222(15)
C11 H11A 0.955(12)
C11 H11B 1.039(12)
C12 H12A 0.933(12)
C12 H12B 0.988(11)
C13 H13A 0.973(13)
C13 H13B 0.958(15)
C13 H13C 1.006(14)
C14 H14A 0.998(15)
C14 H14B 0.966(12)
C14 H14C 0.971(13)
C15 C16 1.5591(15)
C15 H15A 0.966(12)
C15 H15B 0.947(12)
C16 C17 1.5029(15)
C16 C21 1.5052(16)
C16 C19 1.5200(15)
C17 C20 1.3162(16)
C17 C18 1.5337(14)
C18 C24 1.5154(15)
C18 C22 1.5517(16)
C19 H19A 0.966(12)
C19 H19B 0.977(14)
C19 H19C 0.954(14)
C20 H20A 0.959(12)
C20 H20B 0.938(12)
C21 C22 1.5274(16)
C22 C23 1.5603(15)
C23 C25 1.5099(18)
C23 H23 0.997(13)
C25 H25A 0.972(13)
C25 H25B 1.014(16)
C25 H25C 0.982(14)

loop_
_geom_hbond_atom_site_label_D
_geom_hbond_atom_site_label_H
_geom_hbond_atom_site_label_A
_geom_hbond_distance_DH
_geom_hbond_distance_HA
_geom_hbond_distance_DA
_geom_hbond_angle_DHA
_geom_hbond_site_symmetry_A
O5 H5 O3 0.841(19) 2.554(19) 3.3644(14) 162.2(15) 1_545
